data_7708771
loop_
_publ_author_name
'Xiang, Libo'
'Wang, Junyi'
'Su, Wei'
'Lin, Zhenyang'
'Ye, Qing'

_publ_section_title
;
 Facile Access to Halogenated Cationic B=C-centered Organoboron
 Isoelectronic with Alkenyl Halides
;
_journal_name_full 'Dalton Transactions'
_journal_paper_doi 10.1039/D1DT03325E
_journal_year 2021
_chemical_formula_moiety 'Br, C47 H43 B Br P2, 0.5(C H2 Cl2)'
_chemical_formula_sum 'C47.5 H44 B Br2 Cl P2'
_chemical_formula_weight 882.84
_space_group_crystal_system monoclinic
_space_group_IT_number 14
_space_group_name_Hall '-P 2ybc'
_space_group_name_H-M_alt 'P 1 21/c 1'
_atom_sites_solution_hydrogens geom
_audit_creation_date 2021-06-21
_audit_creation_method
;
Olex2 1.2
(compiled 2018.04.26 svn.r3504 for OlexSys, GUI svn.r5492)
;
_audit_update_record
;
2021-06-21 deposited with the CCDC.	2021-11-02 downloaded from the CCDC.
;
_cell_angle_alpha 90
_cell_angle_beta 109.757(2)
_cell_angle_gamma 90
_cell_formula_units_Z 8
_cell_length_a 22.8309(14)
_cell_length_b 18.9924(13)
_cell_length_c 20.3151(11)
_cell_measurement_reflns_used 9880
_cell_measurement_temperature 100
_cell_measurement_theta_max 27.409
_cell_measurement_theta_min 2.285
_cell_volume 8290.4(9)
_computing_cell_refinement 'SAINT V8.38A (?, 2016)'
_computing_data_reduction 'SAINT V8.38A (?, 2016)'
_computing_molecular_graphics 'Olex2 (Dolomanov et al., 2009)'
_computing_publication_material 'Olex2 (Dolomanov et al., 2009)'
_computing_structure_refinement 'ShelXL (Sheldrick, 2015)'
_computing_structure_solution 'SHELXT 2014/5 (Sheldrick, 2014)'
_diffrn_ambient_temperature 100.0
_diffrn_measured_fraction_theta_full 0.999
_diffrn_measured_fraction_theta_max 0.999
_diffrn_measurement_device_type 'CCD area detector'
_diffrn_measurement_method 'phi and omega scans'
_diffrn_radiation_type MoK\a
_diffrn_radiation_wavelength 0.71073
_diffrn_reflns_av_R_equivalents 0.1119
_diffrn_reflns_av_unetI/netI 0.0571
_diffrn_reflns_Laue_measured_fraction_full 0.999
_diffrn_reflns_Laue_measured_fraction_max 0.999
_diffrn_reflns_limit_h_max 27
_diffrn_reflns_limit_h_min -27
_diffrn_reflns_limit_k_max 22
_diffrn_reflns_limit_k_min -22
_diffrn_reflns_limit_l_max 24
_diffrn_reflns_limit_l_min -23
_diffrn_reflns_number 127726
_diffrn_reflns_point_group_measured_fraction_full 0.999
_diffrn_reflns_point_group_measured_fraction_max 0.999
_diffrn_reflns_theta_full 24.999
_diffrn_reflns_theta_max 24.999
_diffrn_reflns_theta_min 2.285
_exptl_absorpt_coefficient_mu 2.131
_exptl_absorpt_correction_T_max 0.7456
_exptl_absorpt_correction_T_min 0.6105
_exptl_absorpt_correction_type multi-scan
_exptl_absorpt_process_details
;
SADABS-2016/2 (Bruker,2016/2) was used for absorption correction.
wR2(int) was 0.1218 before and 0.0881 after correction.
The Ratio of minimum to maximum transmission is 0.8188.
The \l/2 correction factor is Not present.
;
_exptl_crystal_colour 'light yellow'
_exptl_crystal_colour_modifier light
_exptl_crystal_colour_primary yellow
_exptl_crystal_density_diffrn 1.415
_exptl_crystal_description block
_exptl_crystal_F_000 3608
_exptl_crystal_size_max 0.1
_exptl_crystal_size_mid 0.05
_exptl_crystal_size_min 0.05
_refine_diff_density_max 1.905
_refine_diff_density_min -1.468
_refine_diff_density_rms 0.101
_refine_ls_extinction_method none
_refine_ls_goodness_of_fit_ref 1.067
_refine_ls_hydrogen_treatment constr
_refine_ls_matrix_type full
_refine_ls_number_parameters 972
_refine_ls_number_reflns 14584
_refine_ls_number_restraints 0
_refine_ls_restrained_S_all 1.067
_refine_ls_R_factor_all 0.0745
_refine_ls_R_factor_gt 0.0494
_refine_ls_shift/su_max 0.001
_refine_ls_shift/su_mean 0.000
_refine_ls_structure_factor_coef Fsqd
_refine_ls_weighting_details 'w=1/[\s^2^(Fo^2^)+(0.0600P)^2^+16.5844P] where P=(Fo^2^+2Fc^2^)/3'
_refine_ls_weighting_scheme calc
_refine_ls_wR_factor_gt 0.1235
_refine_ls_wR_factor_ref 0.1329
_reflns_Friedel_coverage 0.000
_reflns_number_gt 11004
_reflns_number_total 14584
_reflns_threshold_expression 'I > 2\s(I)'
_cod_data_source_file d1dt03325e2.cif
_cod_data_source_block 3
_cod_original_formula_sum 'C47.50 H44 B Br2 Cl P2'
_cod_database_code 7708771
_shelx_shelxl_version_number 2018/3
_shelx_space_group_comment
;
The symmetry employed for this shelxl refinement is uniquely defined
by the following loop, which should always be used as a source of
symmetry information in preference to the above space-group names.
They are only intended as comments.
;
_shelx_estimated_absorpt_t_max 0.901
_shelx_estimated_absorpt_t_min 0.815
_olex2_refinement_description
;
1. Fixed Uiso
 At 1.2 times of:
  All C(H) groups, All C(H,H) groups
 At 1.5 times of:
  All C(H,H,H) groups
2.a Secondary CH2 refined with riding coordinates:
 C1S(H1SA,H1SB)
2.b Aromatic/amide H refined with riding coordinates:
 C80(H80), C82(H82), C86(H86), C92(H92), C70(H70), C62(H62), C91(H91),
 C58(H58), C85(H85), C88(H88), C79(H79), C31(H31), C89(H89), C64(H64), C83(H83),
  C35(H35), C76(H76), C84(H84), C74(H74), C47(H47), C90(H90), C61(H61),
 C71(H71), C78(H78), C68(H68), C32(H32), C34(H34), C65(H65), C72(H72), C73(H73),
  C59(H59), C67(H67), C60(H60), C46(H46), C66(H66), C41(H41), C37(H37),
 C17(H17), C33(H33), C25(H25), C77(H77), C43(H43), C29(H29), C13(H13), C28(H28),
  C45(H45), C15(H15), C19(H19), C14(H14), C16(H16), C40(H40), C27(H27),
 C26(H26), C44(H44), C5(H5), C23(H23), C38(H38), C39(H39), C50(H50), C22(H22),
 C20(H20), C21(H21)
2.c Idealised Me refined as rotating group:
 C56(H56A,H56B,H56C), C53(H53A,H53B,H53C), C11(H11A,H11B,H11C), C8(H8A,H8B,
 H8C), C9(H9A,H9B,H9C), C10(H10A,H10B,H10C), C54(H54A,H54B,H54C), C55(H55A,H55B,
 H55C)
;
_olex2_submission_special_instructions 'No special instructions were received'

loop_
_space_group_symop_operation_xyz
'x, y, z'
'-x, y+1/2, -z+1/2'
'-x, -y, -z'
'x, -y-1/2, z-1/2'

loop_
_atom_site_label
_atom_site_type_symbol
_atom_site_fract_x
_atom_site_fract_y
_atom_site_fract_z
_atom_site_U_iso_or_equiv
_atom_site_adp_type
_atom_site_occupancy
_atom_site_site_symmetry_order
_atom_site_calc_flag
_atom_site_refinement_flags_posn
_atom_site_refinement_flags_adp
_atom_site_refinement_flags_occupancy
_atom_site_disorder_assembly
_atom_site_disorder_group
Br2A Br 0.04100(2) 0.97237(2) 0.83488(2) 0.02271(12) Uani 1 1 d . . . . .
Br1A Br 0.20595(2) 0.71866(2) 0.59369(2) 0.02205(12) Uani 1 1 d . . . . .
Br1 Br 0.43092(2) 0.25714(3) 0.83822(3) 0.02932(13) Uani 1 1 d . . . . .
Br2 Br 0.71636(3) 0.52613(4) 0.87872(3) 0.04492(17) Uani 1 1 d . . . . .
P2A P 0.07647(5) 0.80629(5) 0.51245(5) 0.0098(2) Uani 1 1 d . . . . .
P1A P 0.11376(5) 0.84574(5) 0.38670(5) 0.0102(2) Uani 1 1 d . . . . .
P2 P 0.30333(5) 0.35654(6) 0.77056(6) 0.0161(2) Uani 1 1 d . . . . .
P1 P 0.33614(5) 0.39836(6) 0.64199(6) 0.0194(3) Uani 1 1 d . . . . .
Cl2S Cl 0.51708(6) 0.57428(8) 0.71364(9) 0.0503(4) Uani 1 1 d . . . . .
Cl1S Cl 0.60400(8) 0.54355(9) 0.64087(9) 0.0586(4) Uani 1 1 d . . . . .
C87 C 0.0995(2) 0.8591(2) 0.5911(2) 0.0130(9) Uani 1 1 d . . . . .
C81 C 0.05755(18) 0.7195(2) 0.5354(2) 0.0109(8) Uani 1 1 d . . . . .
C75 C 0.00169(19) 0.8428(2) 0.4602(2) 0.0112(8) Uani 1 1 d . . . . .
C80 C -0.00582(19) 0.9157(2) 0.4535(2) 0.0132(9) Uani 1 1 d . . . . .
H80 H 0.028942 0.945585 0.473878 0.016 Uiso 1 1 calc R . . . .
C82 C 0.04599(19) 0.6669(2) 0.4850(2) 0.0142(9) Uani 1 1 d . . . . .
H82 H 0.054383 0.675057 0.442909 0.017 Uiso 1 1 calc R . . . .
C86 C 0.0484(2) 0.7056(2) 0.5987(2) 0.0172(9) Uani 1 1 d . . . . .
H86 H 0.058736 0.740253 0.634576 0.021 Uiso 1 1 calc R . . . .
C57 C 0.17145(19) 0.8283(2) 0.3455(2) 0.0134(9) Uani 1 1 d . . . . .
C92 C 0.1590(2) 0.8860(2) 0.6216(2) 0.0150(9) Uani 1 1 d . . . . .
H92 H 0.189365 0.878955 0.599713 0.018 Uiso 1 1 calc R . . . .
C63 C 0.03952(18) 0.8169(2) 0.3260(2) 0.0127(9) Uani 1 1 d . . . . .
C70 C 0.14087(19) 0.9754(2) 0.4559(2) 0.0156(9) Uani 1 1 d . . . . .
H70 H 0.153176 0.948959 0.498077 0.019 Uiso 1 1 calc R . . . .
C62 C 0.1641(2) 0.7745(2) 0.2967(2) 0.0165(9) Uani 1 1 d . . . . .
H62 H 0.128607 0.744761 0.284937 0.020 Uiso 1 1 calc R . . . .
C91 C 0.1745(2) 0.9235(2) 0.6842(2) 0.0170(9) Uani 1 1 d . . . . .
H91 H 0.215134 0.942509 0.704508 0.020 Uiso 1 1 calc R . . . .
C1A C 0.13159(19) 0.8035(2) 0.4685(2) 0.0113(8) Uani 1 1 d . . . . .
C58 C 0.2234(2) 0.8715(2) 0.3617(2) 0.0161(9) Uani 1 1 d . . . . .
H58 H 0.228252 0.908402 0.394647 0.019 Uiso 1 1 calc R . . . .
C85 C 0.0244(2) 0.6413(2) 0.6091(2) 0.0178(9) Uani 1 1 d . . . . .
H85 H 0.017990 0.631871 0.652129 0.021 Uiso 1 1 calc R . . . .
C88 C 0.0546(2) 0.8715(2) 0.6231(2) 0.0155(9) Uani 1 1 d . . . . .
H88 H 0.013139 0.855345 0.601420 0.019 Uiso 1 1 calc R . . . .
C79 C -0.0631(2) 0.9448(2) 0.4175(2) 0.0161(9) Uani 1 1 d . . . . .
H79 H -0.067394 0.994468 0.413400 0.019 Uiso 1 1 calc R . . . .
C31 C 0.2279(2) 0.4749(2) 0.7240(2) 0.0194(10) Uani 1 1 d . . . . .
H31 H 0.264222 0.501716 0.746683 0.023 Uiso 1 1 calc R . . . .
C69 C 0.11568(18) 0.9410(2) 0.3920(2) 0.0126(8) Uani 1 1 d . . . . .
C89 C 0.0709(2) 0.9072(2) 0.6863(2) 0.0186(10) Uani 1 1 d . . . . .
H89 H 0.040915 0.914009 0.708733 0.022 Uiso 1 1 calc R . . . .
C64 C -0.00780(19) 0.8624(2) 0.2890(2) 0.0161(9) Uani 1 1 d . . . . .
H64 H -0.002517 0.911833 0.295353 0.019 Uiso 1 1 calc R . . . .
C83 C 0.0220(2) 0.6021(2) 0.4962(2) 0.0180(9) Uani 1 1 d . . . . .
H83 H 0.014376 0.565963 0.461999 0.022 Uiso 1 1 calc R . . . .
C35 C 0.1770(2) 0.3624(2) 0.6921(2) 0.0180(9) Uani 1 1 d . . . . .
H35 H 0.178388 0.312443 0.692703 0.022 Uiso 1 1 calc R . . . .
C76 C -0.0501(2) 0.7998(2) 0.4301(2) 0.0151(9) Uani 1 1 d . . . . .
H76 H -0.046056 0.750072 0.434662 0.018 Uiso 1 1 calc R . . . .
C36 C 0.3342(2) 0.4052(2) 0.8521(2) 0.0169(9) Uani 1 1 d . . . . .
C48 C 0.3010(2) 0.7794(3) 0.4981(2) 0.0231(10) Uani 1 1 d . . . . .
C84 C 0.0096(2) 0.5907(2) 0.5569(2) 0.0196(10) Uani 1 1 d . . . . .
H84 H -0.009321 0.547840 0.563104 0.023 Uiso 1 1 calc R . . . .
C74 C 0.09907(19) 0.9807(2) 0.3295(2) 0.0156(9) Uani 1 1 d . . . . .
H74 H 0.083102 0.957791 0.285436 0.019 Uiso 1 1 calc R . . . .
C47 C 0.2758(2) 0.2137(2) 0.7447(2) 0.0228(10) Uani 1 1 d . . . . .
H47 H 0.286343 0.220886 0.703817 0.027 Uiso 1 1 calc R . . . .
C30 C 0.2309(2) 0.4013(2) 0.7249(2) 0.0176(9) Uani 1 1 d . . . . .
C90 C 0.1307(2) 0.9330(2) 0.7166(2) 0.0196(10) Uani 1 1 d . . . . .
H90 H 0.141731 0.957345 0.759988 0.024 Uiso 1 1 calc R . . . .
C61 C 0.2090(2) 0.7646(2) 0.2652(2) 0.0217(10) Uani 1 1 d . . . . .
H61 H 0.204143 0.727901 0.232062 0.026 Uiso 1 1 calc R . . . .
C1 C 0.3547(2) 0.3510(2) 0.7218(2) 0.0179(9) Uani 1 1 d . . . . .
C2A C 0.2459(2) 0.7406(2) 0.4750(2) 0.0174(9) Uani 1 1 d . . . . .
C71 C 0.1481(2) 1.0480(2) 0.4584(2) 0.0199(10) Uani 1 1 d . . . . .
H71 H 0.165532 1.071040 0.502172 0.024 Uiso 1 1 calc R . . . .
C78 C -0.1145(2) 0.9018(2) 0.3873(2) 0.0191(10) Uani 1 1 d . . . . .
H78 H -0.153887 0.921995 0.362707 0.023 Uiso 1 1 calc R . . . .
C68 C 0.03059(19) 0.7439(2) 0.3161(2) 0.0144(9) Uani 1 1 d . . . . .
H68 H 0.062599 0.712446 0.341456 0.017 Uiso 1 1 calc R . . . .
C32 C 0.1726(2) 0.5085(2) 0.6906(2) 0.0220(10) Uani 1 1 d . . . . .
H32 H 0.170749 0.558517 0.689744 0.026 Uiso 1 1 calc R . . . .
C34 C 0.1215(2) 0.3969(3) 0.6590(2) 0.0223(10) Uani 1 1 d . . . . .
H34 H 0.084723 0.370566 0.636745 0.027 Uiso 1 1 calc R . . . .
C12 C 0.3855(2) 0.3778(2) 0.5908(2) 0.0206(10) Uani 1 1 d . . . . .
C24 C 0.3467(2) 0.4921(2) 0.6553(2) 0.0222(10) Uani 1 1 d . . . . .
C65 C -0.0631(2) 0.8353(3) 0.2424(2) 0.0222(10) Uani 1 1 d . . . . .
H65 H -0.095492 0.866277 0.216988 0.027 Uiso 1 1 calc R . . . .
C72 C 0.1301(2) 1.0867(2) 0.3972(2) 0.0213(10) Uani 1 1 d . . . . .
H72 H 0.134096 1.136545 0.399092 0.026 Uiso 1 1 calc R . . . .
C73 C 0.1062(2) 1.0530(2) 0.3327(2) 0.0202(10) Uani 1 1 d . . . . .
H73 H 0.094638 1.079789 0.290829 0.024 Uiso 1 1 calc R . . . .
C59 C 0.2684(2) 0.8617(2) 0.3306(2) 0.0205(10) Uani 1 1 d . . . . .
H59 H 0.304057 0.891222 0.342324 0.025 Uiso 1 1 calc R . . . .
C67 C -0.0244(2) 0.7176(2) 0.2699(2) 0.0202(10) Uani 1 1 d . . . . .
H67 H -0.030170 0.668251 0.263647 0.024 Uiso 1 1 calc R . . . .
C42 C 0.2801(2) 0.2695(2) 0.7909(2) 0.0195(10) Uani 1 1 d . . . . .
C7 C 0.5233(2) 0.3279(3) 0.7425(2) 0.0252(11) Uani 1 1 d . . . . .
C2 C 0.4665(2) 0.2907(3) 0.7179(2) 0.0253(11) Uani 1 1 d . . . . .
C52 C 0.2433(2) 0.6765(2) 0.4391(2) 0.0235(11) Uani 1 1 d . . . . .
C60 C 0.2604(2) 0.8080(2) 0.2820(2) 0.0237(10) Uani 1 1 d . . . . .
H60 H 0.290739 0.801051 0.260113 0.028 Uiso 1 1 calc R . . . .
C46 C 0.2563(2) 0.1483(2) 0.7581(3) 0.0282(11) Uani 1 1 d . . . . .
H46 H 0.253914 0.110576 0.726642 0.034 Uiso 1 1 calc R . . . .
C66 C -0.0707(2) 0.7632(3) 0.2331(2) 0.0234(10) Uani 1 1 d . . . . .
H66 H -0.108325 0.745073 0.200929 0.028 Uiso 1 1 calc R . . . .
C41 C 0.2934(2) 0.4269(2) 0.8865(2) 0.0229(10) Uani 1 1 d . . . . .
H41 H 0.249999 0.419073 0.865268 0.027 Uiso 1 1 calc R . . . .
C37 C 0.3970(2) 0.4198(3) 0.8825(2) 0.0249(11) Uani 1 1 d . . . . .
H37 H 0.425285 0.406542 0.859531 0.030 Uiso 1 1 calc R . . . .
C17 C 0.4421(2) 0.4127(2) 0.6060(2) 0.0231(10) Uani 1 1 d . . . . .
H17 H 0.455080 0.444764 0.644090 0.028 Uiso 1 1 calc R . . . .
C33 C 0.1193(2) 0.4693(3) 0.6580(2) 0.0246(11) Uani 1 1 d . . . . .
H33 H 0.081084 0.492687 0.634804 0.030 Uiso 1 1 calc R . . . .
C25 C 0.3701(2) 0.5200(2) 0.7224(2) 0.0226(10) Uani 1 1 d . . . . .
H25 H 0.379054 0.489577 0.761697 0.027 Uiso 1 1 calc R . . . .
C77 C -0.1078(2) 0.8294(2) 0.3933(2) 0.0183(9) Uani 1 1 d . . . . .
H77 H -0.142621 0.799831 0.372315 0.022 Uiso 1 1 calc R . . . .
C43 C 0.2635(2) 0.2582(3) 0.8501(2) 0.0249(11) Uani 1 1 d . . . . .
H43 H 0.266094 0.295701 0.881937 0.030 Uiso 1 1 calc R . . . .
B1A B 0.1903(2) 0.7615(2) 0.5001(2) 0.0139(10) Uani 1 1 d . . . . .
C29 C 0.3366(2) 0.5375(3) 0.5977(3) 0.0295(12) Uani 1 1 d . . . . .
H29 H 0.322681 0.519083 0.551538 0.035 Uiso 1 1 calc R . . . .
C56 C 0.3055(2) 0.8469(3) 0.5390(3) 0.0306(12) Uani 1 1 d . . . . .
H56A H 0.264102 0.859756 0.539599 0.046 Uiso 1 1 calc GR . . . .
H56B H 0.321461 0.884594 0.516827 0.046 Uiso 1 1 calc GR . . . .
H56C H 0.333724 0.839936 0.587016 0.046 Uiso 1 1 calc GR . . . .
C3 C 0.4594(2) 0.2330(3) 0.6717(2) 0.0273(11) Uani 1 1 d . . . . .
C18 C 0.2576(2) 0.3794(3) 0.5839(2) 0.0256(11) Uani 1 1 d . . . . .
C53 C 0.1854(2) 0.6327(3) 0.4172(3) 0.0302(12) Uani 1 1 d . . . . .
H53A H 0.155505 0.652399 0.437351 0.045 Uiso 1 1 calc GR . . . .
H53B H 0.195674 0.584297 0.433984 0.045 Uiso 1 1 calc GR . . . .
H53C H 0.166987 0.632597 0.366113 0.045 Uiso 1 1 calc GR . . . .
C51 C 0.2955(2) 0.6530(3) 0.4238(2) 0.0296(12) Uani 1 1 d . . . . .
C6 C 0.5723(2) 0.3087(3) 0.7194(3) 0.0291(11) Uani 1 1 d . . . . .
C13 C 0.3664(2) 0.3323(3) 0.5345(2) 0.0292(11) Uani 1 1 d . . . . .
H13 H 0.327454 0.309007 0.523489 0.035 Uiso 1 1 calc R . . . .
C28 C 0.3471(2) 0.6095(3) 0.6087(3) 0.0314(12) Uani 1 1 d . . . . .
H28 H 0.339191 0.640260 0.569768 0.038 Uiso 1 1 calc R . . . .
C45 C 0.2403(2) 0.1373(3) 0.8167(3) 0.0310(12) Uani 1 1 d . . . . .
H45 H 0.227138 0.091965 0.825754 0.037 Uiso 1 1 calc R . . . .
C15 C 0.4603(2) 0.3546(3) 0.5102(3) 0.0343(13) Uani 1 1 d . . . . .
H15 H 0.486046 0.346168 0.482796 0.041 Uiso 1 1 calc R . . . .
C19 C 0.2163(2) 0.4319(3) 0.5474(3) 0.0348(13) Uani 1 1 d . . . . .
H19 H 0.226639 0.480280 0.556216 0.042 Uiso 1 1 calc R . . . .
C14 C 0.4036(2) 0.3201(3) 0.4938(3) 0.0348(13) Uani 1 1 d . . . . .
H14 H 0.390321 0.288554 0.455231 0.042 Uiso 1 1 calc R . . . .
C16 C 0.4798(2) 0.4008(3) 0.5656(3) 0.0289(11) Uani 1 1 d . . . . .
H16 H 0.518563 0.424356 0.576212 0.035 Uiso 1 1 calc R . . . .
C40 C 0.3159(3) 0.4596(3) 0.9513(2) 0.0303(12) Uani 1 1 d . . . . .
H40 H 0.287976 0.472707 0.974872 0.036 Uiso 1 1 calc R . . . .
C27 C 0.3689(2) 0.6363(3) 0.6755(3) 0.0295(11) Uani 1 1 d . . . . .
H27 H 0.375987 0.685414 0.682523 0.035 Uiso 1 1 calc R . . . .
C26 C 0.3807(2) 0.5917(2) 0.7326(3) 0.0255(11) Uani 1 1 d . . . . .
H26 H 0.395940 0.610362 0.778666 0.031 Uiso 1 1 calc R . . . .
C11 C 0.3998(2) 0.1920(3) 0.6444(3) 0.0334(12) Uani 1 1 d . . . . .
H11A H 0.407741 0.142549 0.658237 0.050 Uiso 1 1 calc GR . . . .
H11B H 0.383337 0.195295 0.593219 0.050 Uiso 1 1 calc GR . . . .
H11C H 0.369366 0.211478 0.663795 0.050 Uiso 1 1 calc GR . . . .
C8 C 0.5299(2) 0.3897(3) 0.7917(3) 0.0309(12) Uani 1 1 d . . . . .
H8A H 0.489998 0.414383 0.779959 0.046 Uiso 1 1 calc GR . . . .
H8B H 0.561638 0.422066 0.786864 0.046 Uiso 1 1 calc GR . . . .
H8C H 0.542378 0.372559 0.839950 0.046 Uiso 1 1 calc GR . . . .
C44 C 0.2432(2) 0.1924(3) 0.8628(3) 0.0298(11) Uani 1 1 d . . . . .
H44 H 0.231363 0.184928 0.902792 0.036 Uiso 1 1 calc R . . . .
C5 C 0.5638(2) 0.2519(3) 0.6732(3) 0.0316(12) Uani 1 1 d . . . . .
H5 H 0.596997 0.238887 0.657489 0.038 Uiso 1 1 calc R . . . .
C23 C 0.2404(2) 0.3090(3) 0.5713(2) 0.0310(12) Uani 1 1 d . . . . .
H23 H 0.267677 0.273181 0.596858 0.037 Uiso 1 1 calc R . . . .
C4 C 0.5085(2) 0.2135(3) 0.6494(3) 0.0297(11) Uani 1 1 d . . . . .
C38 C 0.4184(3) 0.4539(3) 0.9467(3) 0.0361(13) Uani 1 1 d . . . . .
H38 H 0.461502 0.464295 0.967224 0.043 Uiso 1 1 calc R . . . .
C39 C 0.3781(3) 0.4729(3) 0.9812(3) 0.0360(13) Uani 1 1 d . . . . .
H39 H 0.393608 0.495223 1.025626 0.043 Uiso 1 1 calc R . . . .
C50 C 0.3489(2) 0.6921(3) 0.4467(3) 0.0336(13) Uani 1 1 d . . . . .
H50 H 0.384197 0.675767 0.436527 0.040 Uiso 1 1 calc R . . . .
B1 B 0.4126(3) 0.3072(3) 0.7474(3) 0.0214(11) Uani 1 1 d . . . . .
C49 C 0.3542(2) 0.7543(3) 0.4841(3) 0.0337(13) Uani 1 1 d . . . . .
C9 C 0.6337(2) 0.3483(3) 0.7432(3) 0.0387(13) Uani 1 1 d . . . . .
H9A H 0.626005 0.398471 0.732363 0.058 Uiso 1 1 calc GR . . . .
H9B H 0.660861 0.329694 0.718919 0.058 Uiso 1 1 calc GR . . . .
H9C H 0.653885 0.342368 0.793798 0.058 Uiso 1 1 calc GR . . . .
C22 C 0.1833(3) 0.2906(3) 0.5214(3) 0.0408(14) Uani 1 1 d . . . . .
H22 H 0.172261 0.242414 0.512957 0.049 Uiso 1 1 calc R . . . .
C20 C 0.1586(2) 0.4118(4) 0.4971(3) 0.0456(16) Uani 1 1 d . . . . .
H20 H 0.130300 0.446869 0.471756 0.055 Uiso 1 1 calc R . . . .
C10 C 0.5024(3) 0.1524(3) 0.6003(3) 0.0434(14) Uani 1 1 d . . . . .
H10A H 0.488043 0.110790 0.619013 0.065 Uiso 1 1 calc GR . . . .
H10B H 0.542871 0.142561 0.595565 0.065 Uiso 1 1 calc GR . . . .
H10C H 0.472166 0.164157 0.554377 0.065 Uiso 1 1 calc GR . . . .
C1S C 0.5960(3) 0.5725(3) 0.7191(3) 0.0400(13) Uani 1 1 d . . . . .
H1SA H 0.613916 0.620371 0.729987 0.048 Uiso 1 1 calc R . . . .
H1SB H 0.619613 0.540814 0.757587 0.048 Uiso 1 1 calc R . . . .
C54 C 0.2932(3) 0.5849(3) 0.3846(3) 0.0458(15) Uani 1 1 d . . . . .
H54A H 0.282821 0.546044 0.410413 0.069 Uiso 1 1 calc GR . . . .
H54B H 0.333930 0.576070 0.379875 0.069 Uiso 1 1 calc GR . . . .
H54C H 0.261503 0.588357 0.338031 0.069 Uiso 1 1 calc GR . . . .
C21 C 0.1435(3) 0.3416(4) 0.4849(3) 0.0476(17) Uani 1 1 d . . . . .
H21 H 0.104977 0.328625 0.450765 0.057 Uiso 1 1 calc R . . . .
C55 C 0.4144(3) 0.7934(4) 0.5119(3) 0.0501(16) Uani 1 1 d . . . . .
H55A H 0.408513 0.841842 0.494182 0.075 Uiso 1 1 calc GR . . . .
H55B H 0.445840 0.769993 0.496747 0.075 Uiso 1 1 calc GR . . . .
H55C H 0.428166 0.794124 0.563157 0.075 Uiso 1 1 calc GR . . . .

loop_
_atom_site_aniso_label
_atom_site_aniso_U_11
_atom_site_aniso_U_22
_atom_site_aniso_U_33
_atom_site_aniso_U_23
_atom_site_aniso_U_13
_atom_site_aniso_U_12
Br2A 0.0269(3) 0.0298(3) 0.0148(2) -0.00283(18) 0.01149(19) 0.0062(2)
Br1A 0.0247(3) 0.0274(3) 0.0152(2) 0.00582(18) 0.00832(19) 0.0082(2)
Br1 0.0235(3) 0.0378(3) 0.0272(3) 0.0082(2) 0.0093(2) 0.0020(2)
Br2 0.0353(3) 0.0730(4) 0.0278(3) 0.0048(3) 0.0125(2) 0.0125(3)
P2A 0.0142(5) 0.0078(5) 0.0093(5) 0.0008(4) 0.0066(4) 0.0003(4)
P1A 0.0128(5) 0.0112(5) 0.0076(5) 0.0013(4) 0.0047(4) 0.0000(4)
P2 0.0134(6) 0.0228(6) 0.0127(5) -0.0006(4) 0.0051(5) 0.0011(5)
P1 0.0158(6) 0.0307(7) 0.0123(5) 0.0018(5) 0.0053(5) 0.0026(5)
Cl2S 0.0271(7) 0.0453(9) 0.0776(11) -0.0158(8) 0.0167(7) -0.0060(6)
Cl1S 0.0676(11) 0.0540(10) 0.0643(11) -0.0177(8) 0.0356(9) -0.0140(8)
C87 0.022(2) 0.008(2) 0.012(2) 0.0020(15) 0.0091(18) 0.0035(17)
C81 0.012(2) 0.009(2) 0.013(2) 0.0035(16) 0.0055(17) 0.0002(16)
C75 0.017(2) 0.010(2) 0.0106(19) 0.0013(15) 0.0108(17) 0.0004(17)
C80 0.016(2) 0.010(2) 0.015(2) -0.0010(16) 0.0076(18) -0.0021(17)
C82 0.021(2) 0.011(2) 0.012(2) 0.0012(16) 0.0069(18) 0.0029(17)
C86 0.020(2) 0.017(2) 0.015(2) 0.0024(17) 0.0050(19) 0.0000(18)
C57 0.016(2) 0.016(2) 0.0082(19) 0.0056(16) 0.0052(17) 0.0041(17)
C92 0.024(2) 0.011(2) 0.013(2) 0.0031(16) 0.0090(19) 0.0033(18)
C63 0.012(2) 0.019(2) 0.0095(19) 0.0007(16) 0.0066(17) -0.0024(17)
C70 0.017(2) 0.017(2) 0.015(2) 0.0030(17) 0.0078(18) -0.0002(18)
C62 0.019(2) 0.019(2) 0.012(2) 0.0009(17) 0.0066(18) -0.0006(18)
C91 0.023(2) 0.012(2) 0.014(2) 0.0001(17) 0.0038(19) -0.0034(18)
C1A 0.015(2) 0.010(2) 0.0093(19) 0.0002(15) 0.0048(17) -0.0012(17)
C58 0.019(2) 0.020(2) 0.011(2) -0.0005(17) 0.0068(18) 0.0001(18)
C85 0.024(2) 0.016(2) 0.018(2) 0.0084(18) 0.014(2) 0.0059(19)
C88 0.020(2) 0.010(2) 0.018(2) -0.0024(17) 0.0084(19) -0.0028(17)
C79 0.020(2) 0.010(2) 0.019(2) -0.0012(17) 0.0075(19) 0.0018(18)
C31 0.016(2) 0.025(3) 0.019(2) -0.0004(18) 0.0086(19) -0.0033(19)
C69 0.010(2) 0.015(2) 0.015(2) 0.0018(17) 0.0071(17) -0.0004(17)
C89 0.031(3) 0.016(2) 0.014(2) -0.0007(17) 0.014(2) 0.0001(19)
C64 0.016(2) 0.019(2) 0.014(2) 0.0029(17) 0.0078(18) -0.0027(18)
C83 0.020(2) 0.010(2) 0.020(2) 0.0005(17) 0.0019(19) 0.0016(18)
C35 0.019(2) 0.023(2) 0.014(2) -0.0033(17) 0.0086(19) -0.0033(19)
C76 0.019(2) 0.010(2) 0.019(2) -0.0003(17) 0.0107(19) -0.0027(17)
C36 0.019(2) 0.021(2) 0.009(2) 0.0009(17) 0.0030(18) -0.0003(19)
C48 0.021(3) 0.035(3) 0.014(2) 0.0092(19) 0.0057(19) 0.006(2)
C84 0.020(2) 0.011(2) 0.029(3) 0.0061(18) 0.011(2) 0.0018(18)
C74 0.015(2) 0.020(2) 0.013(2) 0.0014(17) 0.0060(18) 0.0021(18)
C47 0.017(2) 0.028(3) 0.022(2) -0.004(2) 0.0044(19) -0.001(2)
C30 0.015(2) 0.026(2) 0.014(2) 0.0023(18) 0.0086(18) 0.0042(19)
C90 0.035(3) 0.013(2) 0.009(2) -0.0017(16) 0.006(2) 0.001(2)
C61 0.032(3) 0.022(2) 0.017(2) -0.0016(18) 0.015(2) 0.002(2)
C1 0.020(2) 0.023(2) 0.011(2) 0.0011(17) 0.0065(18) -0.0005(19)
C2A 0.015(2) 0.027(3) 0.010(2) 0.0095(18) 0.0046(18) 0.0085(19)
C71 0.023(2) 0.017(2) 0.022(2) -0.0046(18) 0.011(2) -0.0028(19)
C78 0.018(2) 0.020(2) 0.018(2) -0.0001(18) 0.0055(19) 0.0025(19)
C68 0.018(2) 0.016(2) 0.012(2) 0.0009(16) 0.0085(18) -0.0037(18)
C32 0.024(3) 0.023(2) 0.024(2) 0.0043(19) 0.014(2) 0.004(2)
C34 0.014(2) 0.032(3) 0.019(2) 0.0025(19) 0.0030(19) -0.004(2)
C12 0.017(2) 0.029(3) 0.016(2) 0.0014(19) 0.0058(19) 0.004(2)
C24 0.016(2) 0.031(3) 0.021(2) 0.006(2) 0.0089(19) 0.007(2)
C65 0.017(2) 0.033(3) 0.015(2) 0.0020(19) 0.0026(19) 0.003(2)
C72 0.027(3) 0.011(2) 0.031(3) 0.0017(19) 0.016(2) -0.0007(19)
C73 0.024(3) 0.016(2) 0.023(2) 0.0096(18) 0.012(2) 0.0036(19)
C59 0.018(2) 0.026(3) 0.020(2) 0.0024(19) 0.0093(19) -0.0011(19)
C67 0.025(3) 0.021(2) 0.019(2) -0.0060(18) 0.012(2) -0.011(2)
C42 0.011(2) 0.026(3) 0.020(2) 0.0012(19) 0.0029(18) 0.0012(18)
C7 0.024(3) 0.031(3) 0.022(2) 0.009(2) 0.008(2) 0.005(2)
C2 0.024(3) 0.030(3) 0.023(2) 0.007(2) 0.010(2) 0.002(2)
C52 0.029(3) 0.031(3) 0.011(2) 0.0038(19) 0.008(2) 0.017(2)
C60 0.025(3) 0.033(3) 0.020(2) 0.008(2) 0.017(2) 0.008(2)
C46 0.020(3) 0.021(3) 0.039(3) -0.006(2) 0.004(2) 0.000(2)
C66 0.013(2) 0.037(3) 0.019(2) -0.006(2) 0.0032(19) -0.007(2)
C41 0.024(3) 0.027(3) 0.019(2) -0.0007(19) 0.009(2) 0.001(2)
C37 0.021(3) 0.035(3) 0.019(2) 0.000(2) 0.008(2) -0.001(2)
C17 0.021(3) 0.029(3) 0.018(2) -0.0013(19) 0.005(2) 0.003(2)
C33 0.017(2) 0.036(3) 0.019(2) 0.007(2) 0.003(2) 0.009(2)
C25 0.020(2) 0.028(3) 0.022(2) 0.0071(19) 0.010(2) 0.005(2)
C77 0.014(2) 0.019(2) 0.024(2) -0.0007(18) 0.0098(19) -0.0029(18)
C43 0.019(2) 0.031(3) 0.025(3) 0.002(2) 0.008(2) -0.001(2)
B1A 0.018(3) 0.015(3) 0.007(2) 0.0011(18) 0.0027(19) 0.001(2)
C29 0.026(3) 0.043(3) 0.021(2) 0.008(2) 0.010(2) 0.009(2)
C56 0.020(3) 0.037(3) 0.032(3) 0.006(2) 0.005(2) -0.004(2)
C3 0.026(3) 0.034(3) 0.024(3) 0.006(2) 0.011(2) 0.002(2)
C18 0.016(2) 0.048(3) 0.014(2) 0.001(2) 0.0067(19) 0.002(2)
C53 0.031(3) 0.030(3) 0.027(3) -0.010(2) 0.007(2) 0.008(2)
C51 0.028(3) 0.045(3) 0.018(2) 0.004(2) 0.011(2) 0.019(2)
C6 0.018(3) 0.037(3) 0.033(3) 0.015(2) 0.010(2) 0.001(2)
C13 0.023(3) 0.043(3) 0.022(2) -0.002(2) 0.008(2) -0.003(2)
C28 0.035(3) 0.028(3) 0.034(3) 0.015(2) 0.016(2) 0.008(2)
C45 0.019(3) 0.029(3) 0.039(3) 0.009(2) 0.001(2) -0.003(2)
C15 0.028(3) 0.056(4) 0.024(3) 0.000(2) 0.016(2) 0.006(3)
C19 0.026(3) 0.060(4) 0.022(3) 0.006(2) 0.013(2) 0.005(3)
C14 0.027(3) 0.057(4) 0.022(3) -0.014(2) 0.010(2) -0.006(3)
C16 0.022(3) 0.040(3) 0.029(3) 0.001(2) 0.014(2) -0.001(2)
C40 0.044(3) 0.029(3) 0.021(3) -0.001(2) 0.016(2) 0.002(2)
C27 0.025(3) 0.025(3) 0.041(3) 0.006(2) 0.016(2) 0.005(2)
C26 0.022(3) 0.027(3) 0.031(3) 0.000(2) 0.014(2) 0.001(2)
C11 0.033(3) 0.034(3) 0.039(3) -0.008(2) 0.019(3) -0.001(2)
C8 0.020(3) 0.041(3) 0.033(3) 0.006(2) 0.010(2) 0.000(2)
C44 0.025(3) 0.036(3) 0.032(3) 0.008(2) 0.013(2) -0.002(2)
C5 0.027(3) 0.043(3) 0.030(3) 0.005(2) 0.017(2) 0.008(2)
C23 0.019(3) 0.058(4) 0.017(2) -0.006(2) 0.006(2) -0.006(2)
C4 0.029(3) 0.037(3) 0.025(3) 0.002(2) 0.012(2) 0.003(2)
C38 0.027(3) 0.045(3) 0.028(3) -0.006(2) -0.001(2) -0.008(2)
C39 0.042(3) 0.037(3) 0.022(3) -0.012(2) 0.003(2) 0.002(3)
C50 0.030(3) 0.054(4) 0.024(3) 0.008(2) 0.018(2) 0.022(3)
B1 0.028(3) 0.020(3) 0.015(2) 0.002(2) 0.006(2) -0.006(2)
C49 0.018(3) 0.053(4) 0.031(3) 0.017(3) 0.009(2) 0.007(2)
C9 0.026(3) 0.054(4) 0.039(3) 0.006(3) 0.016(3) 0.000(3)
C22 0.030(3) 0.070(4) 0.029(3) -0.012(3) 0.018(3) -0.014(3)
C20 0.022(3) 0.094(5) 0.022(3) 0.008(3) 0.009(2) 0.020(3)
C10 0.044(4) 0.049(4) 0.044(3) -0.005(3) 0.023(3) 0.005(3)
C1S 0.032(3) 0.037(3) 0.051(4) 0.001(3) 0.015(3) 0.002(3)
C54 0.047(4) 0.054(4) 0.040(3) -0.009(3) 0.020(3) 0.022(3)
C21 0.021(3) 0.096(5) 0.026(3) -0.016(3) 0.008(2) -0.005(3)
C55 0.021(3) 0.071(5) 0.058(4) 0.008(3) 0.014(3) 0.002(3)

loop_
_atom_type_symbol
_atom_type_description
_atom_type_scat_dispersion_real
_atom_type_scat_dispersion_imag
_atom_type_scat_source
C C 0.0033 0.0016 'International Tables Vol C Tables 4.2.6.8 and 6.1.1.4'
H H 0.0000 0.0000 'International Tables Vol C Tables 4.2.6.8 and 6.1.1.4'
B B 0.0013 0.0007 'International Tables Vol C Tables 4.2.6.8 and 6.1.1.4'
Br Br -0.2901 2.4595 'International Tables Vol C Tables 4.2.6.8 and 6.1.1.4'
Cl Cl 0.1484 0.1585 'International Tables Vol C Tables 4.2.6.8 and 6.1.1.4'
P P 0.1023 0.0942 'International Tables Vol C Tables 4.2.6.8 and 6.1.1.4'

loop_
_geom_angle_atom_site_label_1
_geom_angle_atom_site_label_2
_geom_angle_atom_site_label_3
_geom_angle
_geom_angle_site_symmetry_1
_geom_angle_site_symmetry_3
_geom_angle_publ_flag
C87 P2A C75 103.92(18) . . ?
C81 P2A C87 107.56(18) . . ?
C81 P2A C75 103.87(18) . . ?
C1A P2A C87 114.67(19) . . ?
C1A P2A C81 112.07(18) . . ?
C1A P2A C75 113.85(18) . . ?
C63 P1A C57 106.78(18) . . ?
C1A P1A C57 112.30(19) . . ?
C1A P1A C63 111.64(18) . . ?
C1A P1A C69 113.83(18) . . ?
C69 P1A C57 101.71(18) . . ?
C69 P1A C63 109.95(19) . . ?
C36 P2 C42 107.9(2) . . ?
C30 P2 C36 103.5(2) . . ?
C30 P2 C42 104.8(2) . . ?
C1 P2 C36 114.4(2) . . ?
C1 P2 C30 113.7(2) . . ?
C1 P2 C42 111.8(2) . . ?
C1 P1 C12 114.3(2) . . ?
C1 P1 C24 112.6(2) . . ?
C1 P1 C18 111.8(2) . . ?
C12 P1 C18 104.6(2) . . ?
C24 P1 C12 102.8(2) . . ?
C24 P1 C18 110.2(2) . . ?
C92 C87 P2A 123.2(3) . . ?
C92 C87 C88 119.3(4) . . ?
C88 C87 P2A 117.5(3) . . ?
C82 C81 P2A 117.9(3) . . ?
C82 C81 C86 119.5(4) . . ?
C86 C81 P2A 122.2(3) . . ?
C80 C75 P2A 119.7(3) . . ?
C80 C75 C76 118.6(4) . . ?
C76 C75 P2A 121.5(3) . . ?
C75 C80 H80 119.6 . . ?
C79 C80 C75 120.8(4) . . ?
C79 C80 H80 119.6 . . ?
C81 C82 H82 120.0 . . ?
C81 C82 C83 120.0(4) . . ?
C83 C82 H82 120.0 . . ?
C81 C86 H86 120.1 . . ?
C85 C86 C81 119.8(4) . . ?
C85 C86 H86 120.1 . . ?
C62 C57 P1A 122.0(3) . . ?
C58 C57 P1A 118.6(3) . . ?
C58 C57 C62 119.3(4) . . ?
C87 C92 H92 119.9 . . ?
C87 C92 C91 120.2(4) . . ?
C91 C92 H92 119.9 . . ?
C64 C63 P1A 123.9(3) . . ?
C64 C63 C68 119.2(4) . . ?
C68 C63 P1A 116.9(3) . . ?
C69 C70 H70 119.8 . . ?
C71 C70 H70 119.8 . . ?
C71 C70 C69 120.5(4) . . ?
C57 C62 H62 120.1 . . ?
C61 C62 C57 119.7(4) . . ?
C61 C62 H62 120.1 . . ?
C92 C91 H91 120.0 . . ?
C90 C91 C92 120.0(4) . . ?
C90 C91 H91 120.0 . . ?
P1A C1A P2A 118.9(2) . . ?
B1A C1A P2A 118.8(3) . . ?
B1A C1A P1A 122.1(3) . . ?
C57 C58 H58 119.4 . . ?
C57 C58 C59 121.2(4) . . ?
C59 C58 H58 119.4 . . ?
C86 C85 H85 120.0 . . ?
C86 C85 C84 120.1(4) . . ?
C84 C85 H85 120.0 . . ?
C87 C88 H88 120.0 . . ?
C89 C88 C87 120.0(4) . . ?
C89 C88 H88 120.0 . . ?
C80 C79 H79 119.8 . . ?
C80 C79 C78 120.4(4) . . ?
C78 C79 H79 119.8 . . ?
C30 C31 H31 119.8 . . ?
C32 C31 H31 119.8 . . ?
C32 C31 C30 120.3(4) . . ?
C70 C69 P1A 121.2(3) . . ?
C70 C69 C74 119.2(4) . . ?
C74 C69 P1A 119.0(3) . . ?
C88 C89 H89 120.0 . . ?
C90 C89 C88 120.0(4) . . ?
C90 C89 H89 120.0 . . ?
C63 C64 H64 120.1 . . ?
C63 C64 C65 119.8(4) . . ?
C65 C64 H64 120.1 . . ?
C82 C83 H83 120.1 . . ?
C84 C83 C82 119.8(4) . . ?
C84 C83 H83 120.1 . . ?
C30 C35 H35 120.1 . . ?
C34 C35 H35 120.1 . . ?
C34 C35 C30 119.8(4) . . ?
C75 C76 H76 119.8 . . ?
C77 C76 C75 120.3(4) . . ?
C77 C76 H76 119.8 . . ?
C41 C36 P2 119.1(3) . . ?
C37 C36 P2 122.2(3) . . ?
C37 C36 C41 118.7(4) . . ?
C2A C48 C56 121.1(4) . . ?
C2A C48 C49 119.4(5) . . ?
C49 C48 C56 119.5(4) . . ?
C85 C84 H84 119.7 . . ?
C83 C84 C85 120.5(4) . . ?
C83 C84 H84 119.7 . . ?
C69 C74 H74 120.1 . . ?
C73 C74 C69 119.7(4) . . ?
C73 C74 H74 120.1 . . ?
C42 C47 H47 119.8 . . ?
C46 C47 H47 119.8 . . ?
C46 C47 C42 120.3(4) . . ?
C31 C30 P2 120.6(3) . . ?
C35 C30 P2 120.1(3) . . ?
C35 C30 C31 119.3(4) . . ?
C91 C90 C89 120.3(4) . . ?
C91 C90 H90 119.8 . . ?
C89 C90 H90 119.8 . . ?
C62 C61 H61 119.9 . . ?
C60 C61 C62 120.2(4) . . ?
C60 C61 H61 119.9 . . ?
P2 C1 P1 118.8(3) . . ?
B1 C1 P2 120.7(3) . . ?
B1 C1 P1 120.5(3) . . ?
C48 C2A C52 120.3(4) . . ?
C48 C2A B1A 119.5(4) . . ?
C52 C2A B1A 119.3(4) . . ?
C70 C71 H71 120.0 . . ?
C72 C71 C70 120.1(4) . . ?
C72 C71 H71 120.0 . . ?
C79 C78 H78 120.3 . . ?
C77 C78 C79 119.5(4) . . ?
C77 C78 H78 120.3 . . ?
C63 C68 H68 119.7 . . ?
C67 C68 C63 120.5(4) . . ?
C67 C68 H68 119.7 . . ?
C31 C32 H32 120.1 . . ?
C31 C32 C33 119.8(4) . . ?
C33 C32 H32 120.1 . . ?
C35 C34 H34 119.9 . . ?
C33 C34 C35 120.2(4) . . ?
C33 C34 H34 119.9 . . ?
C17 C12 P1 118.7(3) . . ?
C13 C12 P1 121.8(4) . . ?
C13 C12 C17 119.4(4) . . ?
C25 C24 P1 120.7(3) . . ?
C25 C24 C29 118.8(4) . . ?
C29 C24 P1 120.2(4) . . ?
C64 C65 H65 120.0 . . ?
C66 C65 C64 120.1(4) . . ?
C66 C65 H65 120.0 . . ?
C71 C72 H72 119.9 . . ?
C71 C72 C73 120.2(4) . . ?
C73 C72 H72 119.9 . . ?
C74 C73 C72 120.3(4) . . ?
C74 C73 H73 119.8 . . ?
C72 C73 H73 119.8 . . ?
C58 C59 H59 120.6 . . ?
C60 C59 C58 118.8(4) . . ?
C60 C59 H59 120.6 . . ?
C68 C67 H67 120.1 . . ?
C66 C67 C68 119.8(4) . . ?
C66 C67 H67 120.1 . . ?
C47 C42 P2 119.6(3) . . ?
C43 C42 P2 121.3(4) . . ?
C43 C42 C47 119.0(4) . . ?
C2 C7 C8 119.8(4) . . ?
C6 C7 C2 119.6(5) . . ?
C6 C7 C8 120.6(4) . . ?
C7 C2 C3 120.5(4) . . ?
C7 C2 B1 120.5(4) . . ?
C3 C2 B1 118.6(4) . . ?
C2A C52 C53 120.7(4) . . ?
C51 C52 C2A 120.0(5) . . ?
C51 C52 C53 119.3(4) . . ?
C61 C60 C59 120.7(4) . . ?
C61 C60 H60 119.6 . . ?
C59 C60 H60 119.6 . . ?
C47 C46 H46 119.8 . . ?
C45 C46 C47 120.5(5) . . ?
C45 C46 H46 119.8 . . ?
C65 C66 H66 119.7 . . ?
C67 C66 C65 120.6(4) . . ?
C67 C66 H66 119.7 . . ?
C36 C41 H41 119.6 . . ?
C40 C41 C36 120.7(5) . . ?
C40 C41 H41 119.6 . . ?
C36 C37 H37 120.1 . . ?
C36 C37 C38 119.7(4) . . ?
C38 C37 H37 120.1 . . ?
C12 C17 H17 119.9 . . ?
C12 C17 C16 120.3(4) . . ?
C16 C17 H17 119.9 . . ?
C32 C33 H33 119.7 . . ?
C34 C33 C32 120.5(4) . . ?
C34 C33 H33 119.7 . . ?
C24 C25 H25 119.6 . . ?
C26 C25 C24 120.7(4) . . ?
C26 C25 H25 119.6 . . ?
C76 C77 H77 119.8 . . ?
C78 C77 C76 120.4(4) . . ?
C78 C77 H77 119.8 . . ?
C42 C43 H43 119.9 . . ?
C44 C43 C42 120.3(5) . . ?
C44 C43 H43 119.9 . . ?
C1A B1A Br1A 118.2(3) . . ?
C1A B1A C2A 134.1(4) . . ?
C2A B1A Br1A 107.7(3) . . ?
C24 C29 H29 120.1 . . ?
C28 C29 C24 119.9(5) . . ?
C28 C29 H29 120.1 . . ?
C48 C56 H56A 109.5 . . ?
C48 C56 H56B 109.5 . . ?
C48 C56 H56C 109.5 . . ?
H56A C56 H56B 109.5 . . ?
H56A C56 H56C 109.5 . . ?
H56B C56 H56C 109.5 . . ?
C2 C3 C11 122.1(4) . . ?
C4 C3 C2 119.8(5) . . ?
C4 C3 C11 118.1(4) . . ?
C19 C18 P1 122.9(4) . . ?
C23 C18 P1 117.7(4) . . ?
C23 C18 C19 119.2(5) . . ?
C52 C53 H53A 109.5 . . ?
C52 C53 H53B 109.5 . . ?
C52 C53 H53C 109.5 . . ?
H53A C53 H53B 109.5 . . ?
H53A C53 H53C 109.5 . . ?
H53B C53 H53C 109.5 . . ?
C52 C51 C54 120.6(5) . . ?
C50 C51 C52 118.6(5) . . ?
C50 C51 C54 120.8(4) . . ?
C7 C6 C9 121.4(5) . . ?
C5 C6 C7 118.6(5) . . ?
C5 C6 C9 120.0(4) . . ?
C12 C13 H13 119.6 . . ?
C12 C13 C14 120.8(5) . . ?
C14 C13 H13 119.6 . . ?
C29 C28 H28 119.8 . . ?
C27 C28 C29 120.4(4) . . ?
C27 C28 H28 119.8 . . ?
C46 C45 H45 119.9 . . ?
C46 C45 C44 120.1(5) . . ?
C44 C45 H45 119.9 . . ?
C14 C15 H15 119.5 . . ?
C16 C15 H15 119.5 . . ?
C16 C15 C14 121.0(4) . . ?
C18 C19 H19 120.5 . . ?
C18 C19 C20 118.9(6) . . ?
C20 C19 H19 120.5 . . ?
C13 C14 H14 120.5 . . ?
C15 C14 C13 119.1(5) . . ?
C15 C14 H14 120.5 . . ?
C17 C16 H16 120.3 . . ?
C15 C16 C17 119.4(5) . . ?
C15 C16 H16 120.3 . . ?
C41 C40 H40 120.0 . . ?
C39 C40 C41 119.9(5) . . ?
C39 C40 H40 120.0 . . ?
C28 C27 H27 119.9 . . ?
C28 C27 C26 120.2(5) . . ?
C26 C27 H27 119.9 . . ?
C25 C26 H26 120.0 . . ?
C27 C26 C25 120.0(5) . . ?
C27 C26 H26 120.0 . . ?
C3 C11 H11A 109.5 . . ?
C3 C11 H11B 109.5 . . ?
C3 C11 H11C 109.5 . . ?
H11A C11 H11B 109.5 . . ?
H11A C11 H11C 109.5 . . ?
H11B C11 H11C 109.5 . . ?
C7 C8 H8A 109.5 . . ?
C7 C8 H8B 109.5 . . ?
C7 C8 H8C 109.5 . . ?
H8A C8 H8B 109.5 . . ?
H8A C8 H8C 109.5 . . ?
H8B C8 H8C 109.5 . . ?
C43 C44 C45 119.8(5) . . ?
C43 C44 H44 120.1 . . ?
C45 C44 H44 120.1 . . ?
C6 C5 H5 118.7 . . ?
C4 C5 C6 122.7(4) . . ?
C4 C5 H5 118.7 . . ?
C18 C23 H23 119.7 . . ?
C18 C23 C22 120.6(5) . . ?
C22 C23 H23 119.7 . . ?
C3 C4 C5 118.8(5) . . ?
C3 C4 C10 121.0(5) . . ?
C5 C4 C10 120.2(4) . . ?
C37 C38 H38 119.5 . . ?
C39 C38 C37 121.0(5) . . ?
C39 C38 H38 119.5 . . ?
C40 C39 C38 119.8(5) . . ?
C40 C39 H39 120.1 . . ?
C38 C39 H39 120.1 . . ?
C51 C50 H50 118.3 . . ?
C51 C50 C49 123.5(4) . . ?
C49 C50 H50 118.3 . . ?
C1 B1 Br1 118.1(3) . . ?
C1 B1 C2 133.7(4) . . ?
C2 B1 Br1 108.2(3) . . ?
C48 C49 C55 119.7(5) . . ?
C50 C49 C48 118.2(5) . . ?
C50 C49 C55 122.0(5) . . ?
C6 C9 H9A 109.5 . . ?
C6 C9 H9B 109.5 . . ?
C6 C9 H9C 109.5 . . ?
H9A C9 H9B 109.5 . . ?
H9A C9 H9C 109.5 . . ?
H9B C9 H9C 109.5 . . ?
C23 C22 H22 119.9 . . ?
C21 C22 C23 120.3(6) . . ?
C21 C22 H22 119.9 . . ?
C19 C20 H20 119.8 . . ?
C21 C20 C19 120.4(6) . . ?
C21 C20 H20 119.8 . . ?
C4 C10 H10A 109.5 . . ?
C4 C10 H10B 109.5 . . ?
C4 C10 H10C 109.5 . . ?
H10A C10 H10B 109.5 . . ?
H10A C10 H10C 109.5 . . ?
H10B C10 H10C 109.5 . . ?
Cl2S C1S H1SA 109.3 . . ?
Cl2S C1S H1SB 109.3 . . ?
Cl1S C1S Cl2S 111.5(3) . . ?
Cl1S C1S H1SA 109.3 . . ?
Cl1S C1S H1SB 109.3 . . ?
H1SA C1S H1SB 108.0 . . ?
C51 C54 H54A 109.5 . . ?
C51 C54 H54B 109.5 . . ?
C51 C54 H54C 109.5 . . ?
H54A C54 H54B 109.5 . . ?
H54A C54 H54C 109.5 . . ?
H54B C54 H54C 109.5 . . ?
C22 C21 C20 120.5(5) . . ?
C22 C21 H21 119.7 . . ?
C20 C21 H21 119.7 . . ?
C49 C55 H55A 109.5 . . ?
C49 C55 H55B 109.5 . . ?
C49 C55 H55C 109.5 . . ?
H55A C55 H55B 109.5 . . ?
H55A C55 H55C 109.5 . . ?
H55B C55 H55C 109.5 . . ?

loop_
_geom_bond_atom_site_label_1
_geom_bond_atom_site_label_2
_geom_bond_distance
_geom_bond_site_symmetry_2
_geom_bond_publ_flag
Br1A B1A 1.985(4) . ?
Br1 B1 1.990(5) . ?
P2A C87 1.808(4) . ?
P2A C81 1.805(4) . ?
P2A C75 1.816(4) . ?
P2A C1A 1.772(4) . ?
P1A C57 1.814(4) . ?
P1A C63 1.812(4) . ?
P1A C1A 1.765(4) . ?
P1A C69 1.811(4) . ?
P2 C36 1.818(4) . ?
P2 C30 1.811(4) . ?
P2 C1 1.775(4) . ?
P2 C42 1.826(5) . ?
P1 C1 1.775(4) . ?
P1 C12 1.815(4) . ?
P1 C24 1.804(5) . ?
P1 C18 1.818(5) . ?
Cl2S C1S 1.769(5) . ?
Cl1S C1S 1.748(6) . ?
C87 C92 1.386(6) . ?
C87 C88 1.407(6) . ?
C81 C82 1.390(6) . ?
C81 C86 1.396(6) . ?
C75 C80 1.396(6) . ?
C75 C76 1.397(6) . ?
C80 H80 0.9500 . ?
C80 C79 1.379(6) . ?
C82 H82 0.9500 . ?
C82 C83 1.397(6) . ?
C86 H86 0.9500 . ?
C86 C85 1.385(6) . ?
C57 C62 1.394(6) . ?
C57 C58 1.386(6) . ?
C92 H92 0.9500 . ?
C92 C91 1.394(6) . ?
C63 C64 1.390(6) . ?
C63 C68 1.404(6) . ?
C70 H70 0.9500 . ?
C70 C69 1.391(6) . ?
C70 C71 1.388(6) . ?
C62 H62 0.9500 . ?
C62 C61 1.391(6) . ?
C91 H91 0.9500 . ?
C91 C90 1.384(6) . ?
C1A B1A 1.504(6) . ?
C58 H58 0.9500 . ?
C58 C59 1.390(6) . ?
C85 H85 0.9500 . ?
C85 C84 1.387(6) . ?
C88 H88 0.9500 . ?
C88 C89 1.387(6) . ?
C79 H79 0.9500 . ?
C79 C78 1.390(6) . ?
C31 H31 0.9500 . ?
C31 C30 1.399(6) . ?
C31 C32 1.372(6) . ?
C69 C74 1.415(6) . ?
C89 H89 0.9500 . ?
C89 C90 1.385(6) . ?
C64 H64 0.9500 . ?
C64 C65 1.395(6) . ?
C83 H83 0.9500 . ?
C83 C84 1.371(6) . ?
C35 H35 0.9500 . ?
C35 C30 1.397(6) . ?
C35 C34 1.382(6) . ?
C76 H76 0.9500 . ?
C76 C77 1.393(6) . ?
C36 C41 1.402(6) . ?
C36 C37 1.383(6) . ?
C48 C2A 1.397(6) . ?
C48 C56 1.511(7) . ?
C48 C49 1.418(7) . ?
C84 H84 0.9500 . ?
C74 H74 0.9500 . ?
C74 C73 1.381(6) . ?
C47 H47 0.9500 . ?
C47 C42 1.398(6) . ?
C47 C46 1.376(7) . ?
C90 H90 0.9500 . ?
C61 H61 0.9500 . ?
C61 C60 1.381(7) . ?
C1 B1 1.500(7) . ?
C2A C52 1.410(6) . ?
C2A B1A 1.572(6) . ?
C71 H71 0.9500 . ?
C71 C72 1.382(6) . ?
C78 H78 0.9500 . ?
C78 C77 1.384(6) . ?
C68 H68 0.9500 . ?
C68 C67 1.382(6) . ?
C32 H32 0.9500 . ?
C32 C33 1.388(7) . ?
C34 H34 0.9500 . ?
C34 C33 1.376(7) . ?
C12 C17 1.391(6) . ?
C12 C13 1.382(7) . ?
C24 C25 1.390(6) . ?
C24 C29 1.408(6) . ?
C65 H65 0.9500 . ?
C65 C66 1.384(7) . ?
C72 H72 0.9500 . ?
C72 C73 1.393(6) . ?
C73 H73 0.9500 . ?
C59 H59 0.9500 . ?
C59 C60 1.386(6) . ?
C67 H67 0.9500 . ?
C67 C66 1.376(7) . ?
C42 C43 1.394(6) . ?
C7 C2 1.411(7) . ?
C7 C6 1.401(7) . ?
C7 C8 1.516(7) . ?
C2 C3 1.416(7) . ?
C2 B1 1.572(7) . ?
C52 C53 1.498(7) . ?
C52 C51 1.401(6) . ?
C60 H60 0.9500 . ?
C46 H46 0.9500 . ?
C46 C45 1.375(7) . ?
C66 H66 0.9500 . ?
C41 H41 0.9500 . ?
C41 C40 1.387(6) . ?
C37 H37 0.9500 . ?
C37 C38 1.390(7) . ?
C17 H17 0.9500 . ?
C17 C16 1.394(6) . ?
C33 H33 0.9500 . ?
C25 H25 0.9500 . ?
C25 C26 1.387(7) . ?
C77 H77 0.9500 . ?
C43 H43 0.9500 . ?
C43 C44 1.387(7) . ?
C29 H29 0.9500 . ?
C29 C28 1.393(7) . ?
C56 H56A 0.9800 . ?
C56 H56B 0.9800 . ?
C56 H56C 0.9800 . ?
C3 C11 1.503(7) . ?
C3 C4 1.391(7) . ?
C18 C19 1.401(7) . ?
C18 C23 1.392(7) . ?
C53 H53A 0.9800 . ?
C53 H53B 0.9800 . ?
C53 H53C 0.9800 . ?
C51 C50 1.367(8) . ?
C51 C54 1.511(7) . ?
C6 C5 1.400(7) . ?
C6 C9 1.519(7) . ?
C13 H13 0.9500 . ?
C13 C14 1.390(6) . ?
C28 H28 0.9500 . ?
C28 C27 1.375(7) . ?
C45 H45 0.9500 . ?
C45 C44 1.389(7) . ?
C15 H15 0.9500 . ?
C15 C14 1.387(7) . ?
C15 C16 1.378(7) . ?
C19 H19 0.9500 . ?
C19 C20 1.419(8) . ?
C14 H14 0.9500 . ?
C16 H16 0.9500 . ?
C40 H40 0.9500 . ?
C40 C39 1.368(8) . ?
C27 H27 0.9500 . ?
C27 C26 1.386(7) . ?
C26 H26 0.9500 . ?
C11 H11A 0.9800 . ?
C11 H11B 0.9800 . ?
C11 H11C 0.9800 . ?
C8 H8A 0.9800 . ?
C8 H8B 0.9800 . ?
C8 H8C 0.9800 . ?
C44 H44 0.9500 . ?
C5 H5 0.9500 . ?
C5 C4 1.395(7) . ?
C23 H23 0.9500 . ?
C23 C22 1.398(7) . ?
C4 C10 1.506(7) . ?
C38 H38 0.9500 . ?
C38 C39 1.379(7) . ?
C39 H39 0.9500 . ?
C50 H50 0.9500 . ?
C50 C49 1.388(8) . ?
C49 C55 1.495(8) . ?
C9 H9A 0.9800 . ?
C9 H9B 0.9800 . ?
C9 H9C 0.9800 . ?
C22 H22 0.9500 . ?
C22 C21 1.363(9) . ?
C20 H20 0.9500 . ?
C20 C21 1.379(9) . ?
C10 H10A 0.9800 . ?
C10 H10B 0.9800 . ?
C10 H10C 0.9800 . ?
C1S H1SA 0.9900 . ?
C1S H1SB 0.9900 . ?
C54 H54A 0.9800 . ?
C54 H54B 0.9800 . ?
C54 H54C 0.9800 . ?
C21 H21 0.9500 . ?
C55 H55A 0.9800 . ?
C55 H55B 0.9800 . ?
C55 H55C 0.9800 . ?
